data_7158278
loop_
_publ_author_name
'Solea, Atena B.'
'Wang, Sining'
'Xue, Xiao-Song'
'Crochet, Aurelien'
'Fromm, Katharina M.'
'Houk, Kendall N.'
'Mamula, Olimpia'
'Allemann, Christophe'

_publ_section_title
;
 Efficient synthesis of isoindolones by intramolecular cyclisation of
 pyridinylbenzoic acids.
;
_journal_issue 37
_journal_name_full 'Organic &amp; biomolecular chemistry'
_journal_page_first 8025
_journal_page_last 8029
_journal_paper_doi 10.1039/d1ob01343b
_journal_volume 19
_journal_year 2021
_chemical_absolute_configuration syn
_chemical_formula_moiety 'C19 H19 N O2'
_chemical_formula_sum 'C19 H19 N O2'
_chemical_formula_weight 293.35
_space_group_crystal_system orthorhombic
_space_group_IT_number 18
_space_group_name_Hall 'P 2 2ab'
_space_group_name_H-M_alt 'P 21 21 2'
_atom_sites_solution_hydrogens geom
_atom_sites_solution_primary dual
_audit_creation_date 2020-09-11
_audit_creation_method
;
Olex2 1.3
(compiled 2020.07.31 svn.rc2a77460 for OlexSys, GUI svn.r6145)
;
_audit_update_record
;
2020-10-12 deposited with the CCDC.	2021-08-27 downloaded from the CCDC.
;
_cell_angle_alpha 90
_cell_angle_beta 90
_cell_angle_gamma 90
_cell_formula_units_Z 8
_cell_length_a 25.3513(5)
_cell_length_b 13.4380(7)
_cell_length_c 9.4134(12)
_cell_measurement_reflns_used 18946
_cell_measurement_temperature 250(2)
_cell_measurement_theta_max 25.89
_cell_measurement_theta_min 1.52
_cell_volume 3206.9(4)
_computing_cell_refinement 'X-Area (Stoe & Cie, 2009)'
_computing_data_collection 'X-Area (Stoe & Cie, 2009)'
_computing_data_reduction 'X-RED32(Stoe & Cie, 2009)'
_computing_molecular_graphics 'Olex2 1.3 (Dolomanov et al., 2009)'
_computing_publication_material 'Olex2 1.3 (Dolomanov et al., 2009)'
_computing_structure_refinement 'SHELXL 2017/1 (Sheldrick, 2015)'
_computing_structure_solution 'SHELXT 2014/5 (Sheldrick, 2014)'
_diffrn_ambient_temperature 250(2)
_diffrn_detector_area_resol_mean 6.67
_diffrn_measured_fraction_theta_full 1.000
_diffrn_measured_fraction_theta_max 0.993
_diffrn_measurement_device_type 'STOE IPDS2'
_diffrn_measurement_method 'rotation method'
_diffrn_radiation_monochromator graphite
_diffrn_radiation_probe x-ray
_diffrn_radiation_type MoK\a
_diffrn_radiation_wavelength 0.71073
_diffrn_reflns_av_R_equivalents 0.1844
_diffrn_reflns_av_unetI/netI 0.0780
_diffrn_reflns_Laue_measured_fraction_full 1.000
_diffrn_reflns_Laue_measured_fraction_max 0.993
_diffrn_reflns_limit_h_max 32
_diffrn_reflns_limit_h_min -32
_diffrn_reflns_limit_k_max 16
_diffrn_reflns_limit_k_min -17
_diffrn_reflns_limit_l_max 11
_diffrn_reflns_limit_l_min -11
_diffrn_reflns_number 48181
_diffrn_reflns_point_group_measured_fraction_full 1.000
_diffrn_reflns_point_group_measured_fraction_max 0.991
_diffrn_reflns_theta_full 25.242
_diffrn_reflns_theta_max 26.870
_diffrn_reflns_theta_min 1.607
_diffrn_source 'fine-focus sealed tube'
_diffrn_source_type 'Stoe IPDS2'
_exptl_absorpt_coefficient_mu 0.079
_exptl_absorpt_correction_T_max 0.9891
_exptl_absorpt_correction_T_min 0.7608
_exptl_absorpt_correction_type integration
_exptl_absorpt_process_details
;
STOE X-Red32, absorption correction by Gaussian integration, analogous to
P. Coppens, "The Evaluation of Absorption and Extinction in Single-Crystal
Structure Analysis", published in
F. R. Ahmed (Editor), "Crystallographic Computing",
Munksgaard, Copenhagen (1970), 255 - 270.
Afterwards scaling of reflection intensities was performed within STOE LANA.
J. Koziskova, F. Hahn, J. Richter, J. Kozisek, , Acta Chimica Slovaca, vol. 9, no. 2, 2016, pp. 136 - 140.
;
_exptl_crystal_colour colourless
_exptl_crystal_colour_primary colourless
_exptl_crystal_density_diffrn 1.215
_exptl_crystal_description plate
_exptl_crystal_F_000 1248
_exptl_crystal_recrystallization_method 'The material was recrystallised from diisopropyl ether by slow evaporation'
_exptl_crystal_size_max 0.35
_exptl_crystal_size_mid 0.35
_exptl_crystal_size_min 0.13
_refine_diff_density_max 0.295
_refine_diff_density_min -0.333
_refine_diff_density_rms 0.056
_refine_ls_abs_structure_details
;
 Flack x determined using 1390 quotients [(I+)-(I-)]/[(I+)+(I-)]
 (Parsons, Flack and Wagner, Acta Cryst. B69 (2013) 249-259).
;
_refine_ls_abs_structure_Flack 2.2(10)
_refine_ls_extinction_method none
_refine_ls_goodness_of_fit_ref 1.026
_refine_ls_hydrogen_treatment constr
_refine_ls_matrix_type full
_refine_ls_number_parameters 405
_refine_ls_number_reflns 6844
_refine_ls_number_restraints 0
_refine_ls_restrained_S_all 1.026
_refine_ls_R_factor_all 0.1163
_refine_ls_R_factor_gt 0.0720
_refine_ls_shift/su_max 0.000
_refine_ls_shift/su_mean 0.000
_refine_ls_structure_factor_coef Fsqd
_refine_ls_weighting_details 'w=1/[\s^2^(Fo^2^)+(0.1002P)^2^+0.4523P] where P=(Fo^2^+2Fc^2^)/3'
_refine_ls_weighting_scheme calc
_refine_ls_wR_factor_gt 0.1638
_refine_ls_wR_factor_ref 0.2001
_reflns_Friedel_coverage 0.773
_reflns_Friedel_fraction_full 1.000
_reflns_Friedel_fraction_max 0.988
_reflns_number_gt 4236
_reflns_number_total 6844
_reflns_threshold_expression 'I > 2\s(I)'
_cod_data_source_file d1ob01343b2.cif
_cod_data_source_block ate226
_cod_depositor_comments 'Adding full bibliography for 7158278--7158280.cif.'
_cod_database_code 7158278
_shelx_shelxl_version_number 2017/1
_shelx_space_group_comment
;
The symmetry employed for this shelxl refinement is uniquely defined
by the following loop, which should always be used as a source of
symmetry information in preference to the above space-group names.
They are only intended as comments.
;
_shelx_estimated_absorpt_t_max 0.990
_shelx_estimated_absorpt_t_min 0.973
_olex2_refinement_description
;
1. Fixed Uiso
 At 1.2 times of:
  All C(H) groups, All C(H,H) groups
 At 1.5 times of:
  All C(H,H,H) groups, All O(H) groups
2. Uiso/Uaniso restraints and constraints
Uanis(O3) = Uanis(O3A) = Uanis(O4) = Uanis(O4A)
3. Others
 Sof(O3A)=Sof(O4A)=Sof(H4A)=1-FVAR(1)
 Sof(O3)=Sof(O4)=Sof(H4)=FVAR(1)
4.a Ternary CH refined with riding coordinates:
 C12(H12), C14(H14), C31(H31), C33(H33)
4.b Secondary CH2 refined with riding coordinates:
 C13(H13A,H13B), C15(H15A,H15B), C32(H32A,H32B), C34(H34A,H34B)
4.c Aromatic/amide H refined with riding coordinates:
 C3(H3), C4(H4B), C5(H5), C6(H6), C9(H9), C10(H10), C22(H22), C23(H23),
 C24(H24), C25(H25), C28(H28), C29(H29)
4.d Idealised Me refined as rotating group:
 C18(H18A,H18B,H18C), C19(H19A,H19B,H19C), C37(H37A,H37B,H37C), C38(H38A,H38B,
 H38C)
4.e Idealised tetrahedral OH refined as rotating group:
 O1(H1), O4(H4), O4A(H4A)
;
_olex2_submission_special_instructions 'No special instructions were received'

loop_
_space_group_symop_operation_xyz
'x, y, z'
'-x, -y, z'
'-x+1/2, y+1/2, -z'
'x+1/2, -y+1/2, -z'

loop_
_atom_site_label
_atom_site_type_symbol
_atom_site_fract_x
_atom_site_fract_y
_atom_site_fract_z
_atom_site_U_iso_or_equiv
_atom_site_adp_type
_atom_site_occupancy
_atom_site_site_symmetry_order
_atom_site_calc_flag
_atom_site_refinement_flags_posn
_atom_site_refinement_flags_adp
_atom_site_refinement_flags_occupancy
_atom_site_disorder_assembly
_atom_site_disorder_group
O1 O 0.23243(13) 0.2520(3) 0.8373(4) 0.0653(9) Uani 1 1 d . . . . .
H1 H 0.202873 0.240941 0.802764 0.098 Uiso 1 1 calc R U . . .
O2 O 0.20108(18) 0.4065(3) 0.8508(5) 0.0865(13) Uani 1 1 d . . . . .
N1 N 0.34041(15) 0.2642(3) 0.7371(4) 0.0534(9) Uani 1 1 d . . . . .
C1 C 0.2351(2) 0.3462(4) 0.8791(6) 0.0606(12) Uani 1 1 d . . . . .
C2 C 0.28043(19) 0.3688(4) 0.9737(5) 0.0551(11) Uani 1 1 d . . . . .
C3 C 0.2728(2) 0.4468(4) 1.0690(6) 0.0670(13) Uani 1 1 d . . . . .
H3 H 0.242177 0.485833 1.062738 0.080 Uiso 1 1 calc R U . . .
C4 C 0.3098(3) 0.4674(5) 1.1726(7) 0.0749(16) Uani 1 1 d . . . . .
H4B H 0.304109 0.520067 1.236476 0.090 Uiso 1 1 calc R U . . .
C5 C 0.3547(2) 0.4114(5) 1.1827(6) 0.0748(16) Uani 1 1 d . . . . .
H5 H 0.379547 0.424234 1.254583 0.090 Uiso 1 1 calc R U . . .
C6 C 0.3631(2) 0.3362(4) 1.0863(6) 0.0638(13) Uani 1 1 d . . . . .
H6 H 0.394458 0.299011 1.092504 0.077 Uiso 1 1 calc R U . . .
C7 C 0.32724(19) 0.3132(4) 0.9804(5) 0.0545(11) Uani 1 1 d . . . . .
C8 C 0.34053(18) 0.2352(4) 0.8747(5) 0.0547(11) Uani 1 1 d . . . . .
C9 C 0.3532(2) 0.1389(4) 0.9134(6) 0.0607(12) Uani 1 1 d . . . . .
H9 H 0.353905 0.120379 1.009632 0.073 Uiso 1 1 calc R U . . .
C10 C 0.3650(2) 0.0697(4) 0.8082(6) 0.0634(13) Uani 1 1 d . . . . .
H10 H 0.374178 0.004133 0.832827 0.076 Uiso 1 1 calc R U . . .
C11 C 0.36311(19) 0.0979(4) 0.6673(6) 0.0557(11) Uani 1 1 d . . . . .
C12 C 0.3691(2) 0.0303(4) 0.5414(6) 0.0629(13) Uani 1 1 d . . . . .
H12 H 0.376745 -0.040466 0.562490 0.075 Uiso 1 1 calc R U . . .
C13 C 0.3204(2) 0.0508(4) 0.4468(7) 0.0670(14) Uani 1 1 d . . . . .
H13A H 0.312669 -0.001932 0.377982 0.080 Uiso 1 1 calc R U . . .
H13B H 0.288764 0.070609 0.499384 0.080 Uiso 1 1 calc R U . . .
C14 C 0.3523(2) 0.1380(4) 0.3861(6) 0.0664(13) Uani 1 1 d . . . . .
H14 H 0.346591 0.151538 0.283913 0.080 Uiso 1 1 calc R U . . .
C15 C 0.3462(2) 0.2282(4) 0.4844(5) 0.0667(13) Uani 1 1 d . . . . .
H15A H 0.373776 0.277068 0.462882 0.080 Uiso 1 1 calc R U . . .
H15B H 0.311907 0.259613 0.468020 0.080 Uiso 1 1 calc R U . . .
C16 C 0.35045(19) 0.1971(4) 0.6366(5) 0.0537(11) Uani 1 1 d . . . . .
C17 C 0.4028(2) 0.0790(4) 0.4217(6) 0.0663(13) Uani 1 1 d . . . . .
C18 C 0.4523(2) 0.1354(6) 0.4638(8) 0.091(2) Uani 1 1 d . . . . .
H18A H 0.443640 0.184730 0.535189 0.137 Uiso 1 1 calc R U . . .
H18B H 0.466959 0.168210 0.380868 0.137 Uiso 1 1 calc R U . . .
H18C H 0.478071 0.089148 0.502034 0.137 Uiso 1 1 calc R U . . .
C19 C 0.4168(3) 0.0043(5) 0.3049(8) 0.0852(19) Uani 1 1 d . . . . .
H19A H 0.442840 -0.042313 0.340492 0.128 Uiso 1 1 calc R U . . .
H19B H 0.431056 0.039529 0.223624 0.128 Uiso 1 1 calc R U . . .
H19C H 0.385314 -0.031685 0.276588 0.128 Uiso 1 1 calc R U . . .
O3 O 0.1133(4) -0.0271(6) 0.4572(11) 0.087(2) Uani 0.589(8) 1 d . . P A 1
O3A O 0.1434(6) -0.0287(9) 0.5055(16) 0.087(2) Uani 0.411(8) 1 d . . P A 2
O4 O 0.1873(4) -0.0533(6) 0.3315(12) 0.087(2) Uani 0.589(8) 1 d . . P A 1
H4 H 0.171663 -0.106453 0.315692 0.131 Uiso 0.589(8) 1 calc R U P A 1
O4A O 0.1605(6) -0.0345(9) 0.2785(17) 0.087(2) Uani 0.411(8) 1 d . . P A 2
H4A H 0.147766 -0.091299 0.282451 0.131 Uiso 0.411(8) 1 calc R U P A 2
N2 N 0.13543(15) 0.1931(3) 0.7448(4) 0.0543(9) Uani 1 1 d . . . . .
C20 C 0.1554(2) 0.0082(4) 0.3993(5) 0.0589(12) Uani 1 1 d . . . . .
C21 C 0.1719(2) 0.1142(4) 0.3946(5) 0.0549(11) Uani 1 1 d . . . . .
C22 C 0.2067(2) 0.1420(4) 0.2884(5) 0.0591(12) Uani 1 1 d . . . . .
H22 H 0.217554 0.094708 0.220995 0.071 Uiso 1 1 calc R U . . .
C23 C 0.2257(2) 0.2380(4) 0.2799(6) 0.0688(14) Uani 1 1 d . . . . .
H23 H 0.248802 0.255956 0.206140 0.083 Uiso 1 1 calc R U . . .
C24 C 0.2108(2) 0.3074(4) 0.3797(7) 0.0736(15) Uani 1 1 d . . . . .
H24 H 0.223518 0.373019 0.374192 0.088 Uiso 1 1 calc R U . . .
C25 C 0.1771(2) 0.2800(4) 0.4877(6) 0.0656(13) Uani 1 1 d . . . . .
H25 H 0.167889 0.327233 0.557148 0.079 Uiso 1 1 calc R U . . .
C26 C 0.15625(19) 0.1844(3) 0.4967(5) 0.0541(11) Uani 1 1 d . . . . .
C27 C 0.11786(19) 0.1665(4) 0.6148(5) 0.0536(11) Uani 1 1 d . . . . .
C28 C 0.0672(2) 0.1344(4) 0.5936(6) 0.0661(13) Uani 1 1 d . . . . .
H28 H 0.055278 0.119577 0.501479 0.079 Uiso 1 1 calc R U . . .
C29 C 0.0338(2) 0.1238(4) 0.7089(6) 0.0671(14) Uani 1 1 d . . . . .
H29 H -0.000989 0.101339 0.695743 0.080 Uiso 1 1 calc R U . . .
C30 C 0.05197(19) 0.1466(4) 0.8438(6) 0.0613(12) Uani 1 1 d . . . . .
C31 C 0.0217(2) 0.1349(5) 0.9804(7) 0.0741(15) Uani 1 1 d . . . . .
H31 H -0.013859 0.104950 0.972827 0.089 Uiso 1 1 calc R U . . .
C32 C 0.0597(2) 0.0867(6) 1.0882(7) 0.0836(18) Uani 1 1 d . . . . .
H32A H 0.042264 0.057118 1.170854 0.100 Uiso 1 1 calc R U . . .
H32B H 0.085277 0.040732 1.045860 0.100 Uiso 1 1 calc R U . . .
C33 C 0.0813(2) 0.1925(6) 1.1136(6) 0.0777(17) Uani 1 1 d . . . . .
H33 H 0.092216 0.207225 1.212361 0.093 Uiso 1 1 calc R U . . .
C34 C 0.1224(2) 0.2129(5) 1.0005(6) 0.0685(14) Uani 1 1 d . . . . .
H34A H 0.130998 0.283964 0.999891 0.082 Uiso 1 1 calc R U . . .
H34B H 0.154700 0.175904 1.022793 0.082 Uiso 1 1 calc R U . . .
C35 C 0.10270(18) 0.1825(4) 0.8566(6) 0.0583(12) Uani 1 1 d . . . . .
C36 C 0.0261(2) 0.2325(6) 1.0704(7) 0.0790(17) Uani 1 1 d . . . . .
C37 C 0.0223(3) 0.3325(6) 0.9951(9) 0.095(2) Uani 1 1 d . . . . .
H37A H 0.031090 0.385357 1.061112 0.142 Uiso 1 1 calc R U . . .
H37B H -0.013393 0.342052 0.960404 0.142 Uiso 1 1 calc R U . . .
H37C H 0.046689 0.333792 0.915745 0.142 Uiso 1 1 calc R U . . .
C38 C -0.0114(3) 0.2316(9) 1.1993(8) 0.116(3) Uani 1 1 d . . . . .
H38A H -0.012477 0.165235 1.239772 0.175 Uiso 1 1 calc R U . . .
H38B H -0.046565 0.250688 1.169019 0.175 Uiso 1 1 calc R U . . .
H38C H 0.001163 0.278271 1.270227 0.175 Uiso 1 1 calc R U . . .

loop_
_atom_site_aniso_label
_atom_site_aniso_U_11
_atom_site_aniso_U_22
_atom_site_aniso_U_33
_atom_site_aniso_U_23
_atom_site_aniso_U_13
_atom_site_aniso_U_12
O1 0.0560(18) 0.065(2) 0.075(2) -0.0079(19) -0.0027(17) 0.0018(16)
O2 0.094(3) 0.071(3) 0.094(3) 0.006(2) -0.018(2) 0.018(2)
N1 0.061(2) 0.049(2) 0.050(2) 0.0043(18) 0.0016(17) 0.0000(17)
C1 0.066(3) 0.057(3) 0.058(3) 0.004(2) 0.004(2) 0.005(2)
C2 0.064(3) 0.050(3) 0.051(3) 0.003(2) 0.006(2) -0.007(2)
C3 0.077(3) 0.054(3) 0.069(3) 0.001(3) 0.014(3) -0.003(2)
C4 0.092(4) 0.064(3) 0.069(4) -0.014(3) 0.010(3) -0.019(3)
C5 0.084(4) 0.078(4) 0.062(3) -0.009(3) 0.001(3) -0.023(3)
C6 0.064(3) 0.067(3) 0.061(3) 0.000(3) 0.001(2) -0.010(2)
C7 0.061(3) 0.051(3) 0.051(3) 0.002(2) 0.002(2) -0.005(2)
C8 0.054(2) 0.056(3) 0.054(3) 0.011(2) 0.0014(19) -0.002(2)
C9 0.072(3) 0.052(3) 0.059(3) 0.006(2) -0.003(2) 0.005(2)
C10 0.074(3) 0.049(3) 0.068(3) 0.012(2) -0.007(2) 0.006(2)
C11 0.059(3) 0.046(2) 0.061(3) 0.001(2) -0.005(2) 0.002(2)
C12 0.072(3) 0.051(3) 0.065(3) -0.005(2) -0.011(2) 0.008(2)
C13 0.062(3) 0.062(3) 0.077(4) -0.004(3) -0.010(3) 0.000(2)
C14 0.082(3) 0.060(3) 0.057(3) -0.006(2) -0.001(3) 0.007(3)
C15 0.090(4) 0.059(3) 0.051(3) 0.003(2) 0.002(3) 0.002(3)
C16 0.060(3) 0.047(2) 0.054(3) 0.002(2) 0.002(2) 0.001(2)
C17 0.062(3) 0.069(3) 0.069(3) -0.013(3) 0.002(2) -0.001(2)
C18 0.073(4) 0.110(5) 0.091(5) -0.037(4) 0.012(3) -0.019(4)
C19 0.083(4) 0.083(4) 0.089(5) -0.033(4) 0.001(3) 0.011(3)
O3 0.101(5) 0.057(2) 0.104(5) -0.015(3) 0.038(4) -0.008(3)
O3A 0.101(5) 0.057(2) 0.104(5) -0.015(3) 0.038(4) -0.008(3)
O4 0.101(5) 0.057(2) 0.104(5) -0.015(3) 0.038(4) -0.008(3)
O4A 0.101(5) 0.057(2) 0.104(5) -0.015(3) 0.038(4) -0.008(3)
N2 0.055(2) 0.059(2) 0.049(2) -0.0009(18) 0.0007(17) 0.0019(18)
C20 0.077(3) 0.051(3) 0.049(3) 0.000(2) 0.009(2) 0.000(2)
C21 0.063(3) 0.053(3) 0.049(3) 0.000(2) -0.002(2) 0.005(2)
C22 0.068(3) 0.060(3) 0.048(3) 0.003(2) 0.002(2) 0.005(2)
C23 0.075(3) 0.066(3) 0.065(3) 0.010(3) 0.006(3) 0.000(3)
C24 0.095(4) 0.054(3) 0.072(4) 0.009(3) 0.008(3) -0.006(3)
C25 0.087(3) 0.050(3) 0.059(3) 0.003(2) 0.004(3) 0.002(2)
C26 0.066(3) 0.050(3) 0.046(2) 0.001(2) 0.000(2) 0.008(2)
C27 0.058(3) 0.050(3) 0.052(3) -0.002(2) -0.003(2) 0.006(2)
C28 0.066(3) 0.071(3) 0.062(3) -0.006(3) -0.005(2) 0.003(3)
C29 0.060(3) 0.072(3) 0.069(3) -0.003(3) -0.006(2) -0.003(3)
C30 0.054(3) 0.068(3) 0.062(3) 0.001(3) 0.001(2) 0.003(2)
C31 0.056(3) 0.095(4) 0.071(4) 0.006(3) 0.005(2) -0.001(3)
C32 0.072(3) 0.106(5) 0.073(4) 0.023(4) 0.010(3) 0.005(3)
C33 0.062(3) 0.116(5) 0.056(3) 0.001(3) 0.005(2) 0.007(3)
C34 0.058(3) 0.098(4) 0.049(3) -0.007(3) 0.001(2) 0.002(3)
C35 0.054(3) 0.067(3) 0.054(3) 0.001(2) 0.001(2) 0.006(2)
C36 0.061(3) 0.110(5) 0.066(3) -0.005(3) 0.005(3) 0.008(3)
C37 0.097(5) 0.092(5) 0.095(5) -0.008(4) 0.006(4) 0.024(4)
C38 0.074(4) 0.190(10) 0.085(5) 0.000(6) 0.023(4) 0.022(5)

loop_
_atom_type_symbol
_atom_type_description
_atom_type_scat_dispersion_real
_atom_type_scat_dispersion_imag
_atom_type_scat_source
C C 0.0033 0.0016 'International Tables Vol C Tables 4.2.6.8 and 6.1.1.4'
H H 0.0000 0.0000 'International Tables Vol C Tables 4.2.6.8 and 6.1.1.4'
N N 0.0061 0.0033 'International Tables Vol C Tables 4.2.6.8 and 6.1.1.4'
O O 0.0106 0.0060 'International Tables Vol C Tables 4.2.6.8 and 6.1.1.4'

loop_
_geom_angle_atom_site_label_1
_geom_angle_atom_site_label_2
_geom_angle_atom_site_label_3
_geom_angle
_geom_angle_site_symmetry_1
_geom_angle_site_symmetry_3
_geom_angle_publ_flag
C1 O1 H1 109.5 . . ?
C16 N1 C8 119.0(4) . . ?
O1 C1 C2 114.4(4) . . ?
O2 C1 O1 122.3(5) . . ?
O2 C1 C2 123.0(5) . . ?
C3 C2 C1 115.7(5) . . ?
C3 C2 C7 119.2(5) . . ?
C7 C2 C1 124.9(5) . . ?
C2 C3 H3 119.6 . . ?
C4 C3 C2 120.8(5) . . ?
C4 C3 H3 119.6 . . ?
C3 C4 H4B 119.9 . . ?
C5 C4 C3 120.2(6) . . ?
C5 C4 H4B 119.9 . . ?
C4 C5 H5 120.4 . . ?
C4 C5 C6 119.2(6) . . ?
C6 C5 H5 120.4 . . ?
C5 C6 H6 118.7 . . ?
C5 C6 C7 122.5(5) . . ?
C7 C6 H6 118.7 . . ?
C2 C7 C8 122.6(4) . . ?
C6 C7 C2 118.0(5) . . ?
C6 C7 C8 119.4(5) . . ?
N1 C8 C7 116.0(4) . . ?
N1 C8 C9 121.5(5) . . ?
C9 C8 C7 122.6(4) . . ?
C8 C9 H9 120.4 . . ?
C8 C9 C10 119.3(5) . . ?
C10 C9 H9 120.4 . . ?
C9 C10 H10 120.2 . . ?
C11 C10 C9 119.5(5) . . ?
C11 C10 H10 120.2 . . ?
C10 C11 C12 126.1(5) . . ?
C10 C11 C16 117.9(5) . . ?
C16 C11 C12 115.8(4) . . ?
C11 C12 H12 116.2 . . ?
C11 C12 C13 105.4(4) . . ?
C11 C12 C17 111.9(4) . . ?
C13 C12 H12 116.2 . . ?
C13 C12 C17 86.9(4) . . ?
C17 C12 H12 116.2 . . ?
C12 C13 H13A 114.3 . . ?
C12 C13 H13B 114.3 . . ?
H13A C13 H13B 111.5 . . ?
C14 C13 C12 86.0(4) . . ?
C14 C13 H13A 114.3 . . ?
C14 C13 H13B 114.3 . . ?
C13 C14 H14 115.2 . . ?
C13 C14 C17 87.9(4) . . ?
C15 C14 C13 109.1(5) . . ?
C15 C14 H14 115.2 . . ?
C15 C14 C17 111.0(5) . . ?
C17 C14 H14 115.2 . . ?
C14 C15 H15A 109.5 . . ?
C14 C15 H15B 109.5 . . ?
H15A C15 H15B 108.1 . . ?
C16 C15 C14 110.5(4) . . ?
C16 C15 H15A 109.5 . . ?
C16 C15 H15B 109.5 . . ?
N1 C16 C11 122.7(4) . . ?
N1 C16 C15 118.6(4) . . ?
C11 C16 C15 118.6(5) . . ?
C14 C17 C12 85.3(4) . . ?
C18 C17 C12 118.3(5) . . ?
C18 C17 C14 119.1(5) . . ?
C18 C17 C19 108.8(5) . . ?
C19 C17 C12 111.8(5) . . ?
C19 C17 C14 111.9(5) . . ?
C17 C18 H18A 109.5 . . ?
C17 C18 H18B 109.5 . . ?
C17 C18 H18C 109.5 . . ?
H18A C18 H18B 109.5 . . ?
H18A C18 H18C 109.5 . . ?
H18B C18 H18C 109.5 . . ?
C17 C19 H19A 109.5 . . ?
C17 C19 H19B 109.5 . . ?
C17 C19 H19C 109.5 . . ?
H19A C19 H19B 109.5 . . ?
H19A C19 H19C 109.5 . . ?
H19B C19 H19C 109.5 . . ?
C20 O4 H4 109.5 . . ?
C20 O4A H4A 109.5 . . ?
C35 N2 C27 118.5(4) . . ?
O3 C20 O4 118.8(6) . . ?
O3 C20 C21 126.8(5) . . ?
O3A C20 O4A 127.0(9) . . ?
O3A C20 C21 120.7(7) . . ?
O4 C20 C21 114.4(5) . . ?
O4A C20 C21 112.0(7) . . ?
C22 C21 C20 117.4(4) . . ?
C22 C21 C26 119.5(5) . . ?
C26 C21 C20 123.0(4) . . ?
C21 C22 H22 119.4 . . ?
C23 C22 C21 121.2(5) . . ?
C23 C22 H22 119.4 . . ?
C22 C23 H23 120.1 . . ?
C24 C23 C22 119.9(5) . . ?
C24 C23 H23 120.1 . . ?
C23 C24 H24 120.2 . . ?
C23 C24 C25 119.5(5) . . ?
C25 C24 H24 120.2 . . ?
C24 C25 H25 119.1 . . ?
C24 C25 C26 121.8(5) . . ?
C26 C25 H25 119.1 . . ?
C21 C26 C27 125.7(4) . . ?
C25 C26 C21 118.1(5) . . ?
C25 C26 C27 116.1(4) . . ?
N2 C27 C26 114.5(4) . . ?
N2 C27 C28 121.7(5) . . ?
C28 C27 C26 123.5(5) . . ?
C27 C28 H28 120.2 . . ?
C27 C28 C29 119.5(5) . . ?
C29 C28 H28 120.2 . . ?
C28 C29 H29 120.3 . . ?
C28 C29 C30 119.5(5) . . ?
C30 C29 H29 120.3 . . ?
C29 C30 C31 126.2(5) . . ?
C35 C30 C29 117.9(5) . . ?
C35 C30 C31 115.9(5) . . ?
C30 C31 H31 116.4 . . ?
C30 C31 C32 106.7(5) . . ?
C30 C31 C36 109.8(5) . . ?
C32 C31 H31 116.4 . . ?
C32 C31 C36 87.2(5) . . ?
C36 C31 H31 116.4 . . ?
C31 C32 H32A 114.3 . . ?
C31 C32 H32B 114.3 . . ?
H32A C32 H32B 111.4 . . ?
C33 C32 C31 86.4(5) . . ?
C33 C32 H32A 114.3 . . ?
C33 C32 H32B 114.3 . . ?
C32 C33 H33 115.5 . . ?
C32 C33 C36 87.7(5) . . ?
C34 C33 C32 107.5(5) . . ?
C34 C33 H33 115.5 . . ?
C34 C33 C36 111.9(5) . . ?
C36 C33 H33 115.5 . . ?
C33 C34 H34A 109.5 . . ?
C33 C34 H34B 109.5 . . ?
H34A C34 H34B 108.1 . . ?
C35 C34 C33 110.8(5) . . ?
C35 C34 H34A 109.5 . . ?
C35 C34 H34B 109.5 . . ?
N2 C35 C30 122.9(5) . . ?
N2 C35 C34 118.1(4) . . ?
C30 C35 C34 119.0(5) . . ?
C33 C36 C31 85.2(5) . . ?
C37 C36 C31 118.9(5) . . ?
C37 C36 C33 119.1(6) . . ?
C37 C36 C38 109.5(6) . . ?
C38 C36 C31 112.0(6) . . ?
C38 C36 C33 110.3(5) . . ?
C36 C37 H37A 109.5 . . ?
C36 C37 H37B 109.5 . . ?
C36 C37 H37C 109.5 . . ?
H37A C37 H37B 109.5 . . ?
H37A C37 H37C 109.5 . . ?
H37B C37 H37C 109.5 . . ?
C36 C38 H38A 109.5 . . ?
C36 C38 H38B 109.5 . . ?
C36 C38 H38C 109.5 . . ?
H38A C38 H38B 109.5 . . ?
H38A C38 H38C 109.5 . . ?
H38B C38 H38C 109.5 . . ?

loop_
_geom_bond_atom_site_label_1
_geom_bond_atom_site_label_2
_geom_bond_distance
_geom_bond_site_symmetry_2
_geom_bond_publ_flag
O1 H1 0.8300 . ?
O1 C1 1.328(7) . ?
O2 C1 1.214(6) . ?
N1 C8 1.353(6) . ?
N1 C16 1.331(6) . ?
C1 C2 1.485(7) . ?
C2 C3 1.392(7) . ?
C2 C7 1.404(7) . ?
C3 H3 0.9400 . ?
C3 C4 1.381(9) . ?
C4 H4B 0.9400 . ?
C4 C5 1.368(9) . ?
C5 H5 0.9400 . ?
C5 C6 1.375(8) . ?
C6 H6 0.9400 . ?
C6 C7 1.385(7) . ?
C7 C8 1.484(7) . ?
C8 C9 1.382(7) . ?
C9 H9 0.9400 . ?
C9 C10 1.391(8) . ?
C10 H10 0.9400 . ?
C10 C11 1.380(7) . ?
C11 C12 1.502(7) . ?
C11 C16 1.402(7) . ?
C12 H12 0.9900 . ?
C12 C13 1.547(7) . ?
C12 C17 1.557(8) . ?
C13 H13A 0.9800 . ?
C13 H13B 0.9800 . ?
C13 C14 1.533(8) . ?
C14 H14 0.9900 . ?
C14 C15 1.533(8) . ?
C14 C17 1.542(8) . ?
C15 H15A 0.9800 . ?
C15 H15B 0.9800 . ?
C15 C16 1.495(7) . ?
C17 C18 1.520(8) . ?
C17 C19 1.530(8) . ?
C18 H18A 0.9700 . ?
C18 H18B 0.9700 . ?
C18 H18C 0.9700 . ?
C19 H19A 0.9700 . ?
C19 H19B 0.9700 . ?
C19 H19C 0.9700 . ?
O3 C20 1.290(10) . ?
O3A C20 1.157(14) . ?
O4 H4 0.8300 . ?
O4 C20 1.321(10) . ?
O4A H4A 0.8300 . ?
O4A C20 1.280(14) . ?
N2 C27 1.351(6) . ?
N2 C35 1.348(6) . ?
C20 C21 1.485(7) . ?
C21 C22 1.385(7) . ?
C21 C26 1.404(7) . ?
C22 H22 0.9400 . ?
C22 C23 1.379(8) . ?
C23 H23 0.9400 . ?
C23 C24 1.377(8) . ?
C24 H24 0.9400 . ?
C24 C25 1.378(8) . ?
C25 H25 0.9400 . ?
C25 C26 1.392(7) . ?
C26 C27 1.497(7) . ?
C27 C28 1.368(7) . ?
C28 H28 0.9400 . ?
C28 C29 1.385(8) . ?
C29 H29 0.9400 . ?
C29 C30 1.385(8) . ?
C30 C31 1.505(8) . ?
C30 C35 1.379(7) . ?
C31 H31 0.9900 . ?
C31 C32 1.542(9) . ?
C31 C36 1.565(10) . ?
C32 H32A 0.9800 . ?
C32 H32B 0.9800 . ?
C32 C33 1.541(10) . ?
C33 H33 0.9900 . ?
C33 C34 1.516(8) . ?
C33 C36 1.552(8) . ?
C34 H34A 0.9800 . ?
C34 H34B 0.9800 . ?
C34 C35 1.500(7) . ?
C36 C37 1.522(10) . ?
C36 C38 1.543(9) . ?
C37 H37A 0.9700 . ?
C37 H37B 0.9700 . ?
C37 H37C 0.9700 . ?
C38 H38A 0.9700 . ?
C38 H38B 0.9700 . ?
C38 H38C 0.9700 . ?

loop_
_geom_hbond_atom_site_label_D
_geom_hbond_atom_site_label_H
_geom_hbond_atom_site_label_A
_geom_hbond_distance_DH
_geom_hbond_distance_HA
_geom_hbond_distance_DA
_geom_hbond_angle_DHA
_geom_hbond_site_symmetry_A
_geom_hbond_publ_flag
O1 H1 N2 0.83 1.91 2.726(5) 169.1 . yes

loop_
_geom_torsion_atom_site_label_1
_geom_torsion_atom_site_label_2
_geom_torsion_atom_site_label_3
_geom_torsion_atom_site_label_4
_geom_torsion
_geom_torsion_site_symmetry_1
_geom_torsion_site_symmetry_2
_geom_torsion_site_symmetry_3
_geom_torsion_site_symmetry_4
_geom_torsion_publ_flag
O1 C1 C2 C3 -151.6(5) . . . . ?
O1 C1 C2 C7 23.1(7) . . . . ?
O2 C1 C2 C3 23.0(7) . . . . ?
O2 C1 C2 C7 -162.2(5) . . . . ?
N1 C8 C9 C10 -1.5(7) . . . . ?
C1 C2 C3 C4 172.7(5) . . . . ?
C1 C2 C7 C6 -172.1(5) . . . . ?
C1 C2 C7 C8 11.1(7) . . . . ?
C2 C3 C4 C5 0.3(8) . . . . ?
C2 C7 C8 N1 55.1(6) . . . . ?
C2 C7 C8 C9 -126.0(5) . . . . ?
C3 C2 C7 C6 2.5(7) . . . . ?
C3 C2 C7 C8 -174.3(4) . . . . ?
C3 C4 C5 C6 1.6(9) . . . . ?
C4 C5 C6 C7 -1.4(8) . . . . ?
C5 C6 C7 C2 -0.7(8) . . . . ?
C5 C6 C7 C8 176.2(5) . . . . ?
C6 C7 C8 N1 -121.7(5) . . . . ?
C6 C7 C8 C9 57.2(7) . . . . ?
C7 C2 C3 C4 -2.4(7) . . . . ?
C7 C8 C9 C10 179.7(5) . . . . ?
C8 N1 C16 C11 -2.4(7) . . . . ?
C8 N1 C16 C15 175.5(5) . . . . ?
C8 C9 C10 C11 -0.9(8) . . . . ?
C9 C10 C11 C12 -173.3(5) . . . . ?
C9 C10 C11 C16 1.5(7) . . . . ?
C10 C11 C12 C13 127.4(5) . . . . ?
C10 C11 C12 C17 -139.7(5) . . . . ?
C10 C11 C16 N1 0.1(7) . . . . ?
C10 C11 C16 C15 -177.8(5) . . . . ?
C11 C12 C13 C14 84.3(5) . . . . ?
C11 C12 C17 C14 -77.9(5) . . . . ?
C11 C12 C17 C18 42.8(7) . . . . ?
C11 C12 C17 C19 170.3(4) . . . . ?
C12 C11 C16 N1 175.4(4) . . . . ?
C12 C11 C16 C15 -2.5(7) . . . . ?
C12 C13 C14 C15 -83.7(5) . . . . ?
C12 C13 C14 C17 27.8(4) . . . . ?
C13 C12 C17 C14 27.4(4) . . . . ?
C13 C12 C17 C18 148.1(6) . . . . ?
C13 C12 C17 C19 -84.4(5) . . . . ?
C13 C14 C15 C16 43.0(6) . . . . ?
C13 C14 C17 C12 -27.7(4) . . . . ?
C13 C14 C17 C18 -147.6(6) . . . . ?
C13 C14 C17 C19 84.0(5) . . . . ?
C14 C15 C16 N1 -172.8(4) . . . . ?
C14 C15 C16 C11 5.2(7) . . . . ?
C15 C14 C17 C12 82.0(5) . . . . ?
C15 C14 C17 C18 -37.9(7) . . . . ?
C15 C14 C17 C19 -166.4(5) . . . . ?
C16 N1 C8 C7 -178.0(4) . . . . ?
C16 N1 C8 C9 3.1(7) . . . . ?
C16 C11 C12 C13 -47.4(6) . . . . ?
C16 C11 C12 C17 45.4(6) . . . . ?
C17 C12 C13 C14 -27.6(4) . . . . ?
C17 C14 C15 C16 -52.2(6) . . . . ?
O3 C20 C21 C22 -157.5(8) . . . . ?
O3 C20 C21 C26 26.3(11) . . . . ?
O3A C20 C21 C22 151.7(10) . . . . ?
O3A C20 C21 C26 -24.6(12) . . . . ?
O4 C20 C21 C22 20.0(9) . . . . ?
O4 C20 C21 C26 -156.3(7) . . . . ?
O4A C20 C21 C22 -23.1(11) . . . . ?
O4A C20 C21 C26 160.7(9) . . . . ?
N2 C27 C28 C29 -3.4(8) . . . . ?
C20 C21 C22 C23 -177.3(5) . . . . ?
C20 C21 C26 C25 175.5(5) . . . . ?
C20 C21 C26 C27 -5.7(8) . . . . ?
C21 C22 C23 C24 1.2(8) . . . . ?
C21 C26 C27 N2 128.8(5) . . . . ?
C21 C26 C27 C28 -57.0(7) . . . . ?
C22 C21 C26 C25 -0.7(7) . . . . ?
C22 C21 C26 C27 178.1(5) . . . . ?
C22 C23 C24 C25 0.3(9) . . . . ?
C23 C24 C25 C26 -1.9(9) . . . . ?
C24 C25 C26 C21 2.1(8) . . . . ?
C24 C25 C26 C27 -176.8(5) . . . . ?
C25 C26 C27 N2 -52.4(6) . . . . ?
C25 C26 C27 C28 121.8(6) . . . . ?
C26 C21 C22 C23 -1.0(8) . . . . ?
C26 C27 C28 C29 -177.3(5) . . . . ?
C27 N2 C35 C30 -0.7(7) . . . . ?
C27 N2 C35 C34 -179.6(5) . . . . ?
C27 C28 C29 C30 0.5(9) . . . . ?
C28 C29 C30 C31 -177.1(6) . . . . ?
C28 C29 C30 C35 2.2(9) . . . . ?
C29 C30 C31 C32 135.2(6) . . . . ?
C29 C30 C31 C36 -131.7(6) . . . . ?
C29 C30 C35 N2 -2.2(8) . . . . ?
C29 C30 C35 C34 176.8(5) . . . . ?
C30 C31 C32 C33 82.5(5) . . . . ?
C30 C31 C36 C33 -79.5(5) . . . . ?
C30 C31 C36 C37 41.2(7) . . . . ?
C30 C31 C36 C38 170.6(5) . . . . ?
C31 C30 C35 N2 177.2(5) . . . . ?
C31 C30 C35 C34 -3.8(8) . . . . ?
C31 C32 C33 C34 -84.7(5) . . . . ?
C31 C32 C33 C36 27.6(4) . . . . ?
C32 C31 C36 C33 27.2(4) . . . . ?
C32 C31 C36 C37 147.9(5) . . . . ?
C32 C31 C36 C38 -82.7(6) . . . . ?
C32 C33 C34 C35 46.3(7) . . . . ?
C32 C33 C36 C31 -27.2(4) . . . . ?
C32 C33 C36 C37 -147.7(6) . . . . ?
C32 C33 C36 C38 84.5(7) . . . . ?
C33 C34 C35 N2 -178.0(5) . . . . ?
C33 C34 C35 C30 2.9(8) . . . . ?
C34 C33 C36 C31 80.8(6) . . . . ?
C34 C33 C36 C37 -39.8(8) . . . . ?
C34 C33 C36 C38 -167.5(7) . . . . ?
C35 N2 C27 C26 177.9(4) . . . . ?
C35 N2 C27 C28 3.5(7) . . . . ?
C35 C30 C31 C32 -44.1(7) . . . . ?
C35 C30 C31 C36 49.0(7) . . . . ?
C36 C31 C32 C33 -27.3(4) . . . . ?
C36 C33 C34 C35 -48.4(8) . . . . ?
